data_2242246
loop_
_publ_author_name
'El Hamdani, H.'
'El Amane, M.'
'Duhayon, C.'

_publ_section_title
;
 Crystal structure of the
 tetraaquabis(thiocyanato-\k<i>N</i>)cobalt(II)--caffeine--water (1/2/4)
 co-crystal
;
_journal_coeditor_code RZ5216
_journal_issue 7
_journal_name_full 'Acta Crystallographica Section E'
_journal_page_first 980
_journal_page_last 982
_journal_paper_doi 10.1107/S2056989017008180
_journal_volume 73
_journal_year 2017
_chemical_formula_iupac '[Co (N C S)2 (H2 O)4], 2C8 H10 N4 O2, 4H2 O'
_chemical_formula_moiety '2(C8 H10 N4 O2), C2 H8 Co N2 O4 S2, 4(H2 O)'
_chemical_formula_sum 'C18 H36 Co N10 O12 S2'
_chemical_formula_weight 707.61
_space_group_IT_number 14
_symmetry_cell_setting monoclinic
_symmetry_space_group_name_Hall '-P 2ybc'
_symmetry_space_group_name_H-M 'P 1 21/c 1'
_atom_sites_solution_hydrogens difmap
_atom_sites_solution_primary direct
_cell_angle_alpha 90
_cell_angle_beta 96.4701(15)
_cell_angle_gamma 90
_cell_formula_units_Z 2
_cell_length_a 10.65854(19)
_cell_length_b 8.16642(14)
_cell_length_c 18.0595(3)
_cell_measurement_reflns_used 26895
_cell_measurement_temperature 120
_cell_measurement_theta_max 29
_cell_measurement_theta_min 4
_cell_volume 1561.93(5)
_computing_cell_refinement
;
CrysAlis PRO (Agilent, 2011)
;
_computing_data_collection
;
Gemini (Oxford Diffraction, 2006)
;
_computing_data_reduction
;
CrysAlis PRO (Agilent, 2011)
;
_computing_molecular_graphics
;
CAMERON (Watkin <i>et al.</i>,  1996)
;
_computing_publication_material
;
CRYSTALS (Betteridge <i>et al.</i>,  2003)
;
_computing_structure_refinement
;
CRYSTALS (Betteridge <i>et al.</i>,  2003)
;
_computing_structure_solution
;
SIR92 (Altomare <i>et al.</i>,  1994)
;
_diffrn_ambient_temperature 120
_diffrn_measured_fraction_theta_full 0.996
_diffrn_measured_fraction_theta_max 0.934
_diffrn_measurement_device Area
_diffrn_measurement_device_type 'Oxford Diffraction Gemini'
_diffrn_measurement_method '\f & \w scans'
_diffrn_radiation_monochromator graphite
_diffrn_radiation_type 'Mo K\a'
_diffrn_radiation_wavelength 0.71073
_diffrn_reflns_av_R_equivalents 0.023
_diffrn_reflns_limit_h_max 13
_diffrn_reflns_limit_h_min -14
_diffrn_reflns_limit_k_max 10
_diffrn_reflns_limit_k_min -10
_diffrn_reflns_limit_l_max 24
_diffrn_reflns_limit_l_min -24
_diffrn_reflns_number 62568
_diffrn_reflns_theta_full 25.198
_diffrn_reflns_theta_max 29.300
_diffrn_reflns_theta_min 3.137
_diffrn_standards_number 0
_exptl_absorpt_coefficient_mu 0.754
_exptl_absorpt_correction_T_max 0.86
_exptl_absorpt_correction_T_min 0.78
_exptl_absorpt_correction_type multi-scan
_exptl_absorpt_process_details
;
(CrysAlis PRO; Agilent, 2011)
;
_exptl_crystal_colour orange
_exptl_crystal_density_diffrn 1.504
_exptl_crystal_density_method 'not measured'
_exptl_crystal_description block
_exptl_crystal_F_000 738
_exptl_crystal_size_max 0.250
_exptl_crystal_size_mid 0.200
_exptl_crystal_size_min 0.200
_refine_diff_density_max 0.36
_refine_diff_density_min -0.24
_refine_ls_extinction_method None
_refine_ls_goodness_of_fit_ref 1.1285
_refine_ls_hydrogen_treatment noref
_refine_ls_matrix_type full
_refine_ls_number_parameters 196
_refine_ls_number_reflns 3586
_refine_ls_number_restraints 0
_refine_ls_R_factor_all 0.0265
_refine_ls_R_factor_gt 0.0232
_refine_ls_shift/su_max 0.0013028
_refine_ls_shift/su_mean 0.0001266
_refine_ls_structure_factor_coef F
_refine_ls_weighting_details
;
Method, part 1, Chebychev polynomial, (Watkin, 1994, Prince,
1982)
[weight] = 1.0/[A~0~*T~0~(x)+A~1~*T~1~(x) ... +A~n-1~]*T~n-1~(x)]
where A~i~ are the Chebychev coefficients listed below and x= Fcalc/Fmax
Method = Robust Weighting (Prince, 1982)
W = [weight] * [1-(deltaF/6*sigmaF)^2^]^2^
A~i~ are:
4.58 -1.83 2.76
;
_refine_ls_weighting_scheme calc
_refine_ls_wR_factor_all 0.0247
_refine_ls_wR_factor_gt 0.0223
_refine_ls_wR_factor_ref 0.0219
_reflns_number_gt 3693
_reflns_number_total 4002
_reflns_threshold_expression I>2.0\s(I)
_cod_data_source_file rz5216sup1.cif
_cod_data_source_block I
_cod_original_cell_volume 1561.93(3)
_cod_original_sg_symbol_H-M 'P 21/c'
_cod_database_code 2242246

loop_
_symmetry_equiv_pos_as_xyz
x,y,z
-x,-y,-z
-x,y+1/2,-z+1/2
x,-y+1/2,z+1/2

loop_
_atom_site_type_symbol
_atom_site_label
_atom_site_fract_x
_atom_site_fract_y
_atom_site_fract_z
_atom_site_U_iso_or_equiv
_atom_site_adp_type
_atom_site_occupancy
N N1 0.52963(7) 0.70159(10) 0.44118(4) 0.0159 Uani 1.0000
N N3 0.39238(7) 0.69668(10) 0.52732(4) 0.0165 Uani 1.0000
N N5 0.50891(7) 0.88202(9) 0.61607(4) 0.0138 Uani 1.0000
N N7 0.70166(7) 0.97981(10) 0.57845(4) 0.0148 Uani 1.0000
N N15 0.87722(7) 0.56972(10) 0.57738(4) 0.0177 Uani 1.0000
C C2 0.42006(9) 0.64292(12) 0.46092(5) 0.0177 Uani 1.0000
C C4 0.49202(8) 0.79469(11) 0.55076(5) 0.0134 Uani 1.0000
C C6 0.61761(8) 0.97269(11) 0.63265(5) 0.0145 Uani 1.0000
C C8 0.68939(8) 0.89801(11) 0.50972(5) 0.0140 Uani 1.0000
C C9 0.57826(8) 0.80031(11) 0.49965(5) 0.0138 Uani 1.0000
C C10 0.58693(10) 0.66144(13) 0.37365(5) 0.0214 Uani 1.0000
C C11 0.41902(9) 0.86319(12) 0.67132(5) 0.0187 Uani 1.0000
C C13 0.81636(9) 1.07902(13) 0.59652(6) 0.0212 Uani 1.0000
C C16 0.82097(8) 0.58619(11) 0.62832(5) 0.0146 Uani 1.0000
O O12 0.63887(6) 1.04807(9) 0.69164(4) 0.0199 Uani 1.0000
O O14 0.76700(6) 0.91542(9) 0.46473(4) 0.0191 Uani 1.0000
O O18 1.14207(7) 0.63274(10) 0.56379(4) 0.0243 Uani 1.0000
O O19 1.04404(7) 0.29467(9) 0.56531(4) 0.0202 Uani 1.0000
O O20 0.85940(7) 1.15725(10) 0.78244(4) 0.0218 Uani 1.0000
O O21 1.04346(7) 0.33657(9) 0.71711(4) 0.0227 Uani 1.0000
S S17 0.73704(2) 0.60472(3) 0.699098(13) 0.0206 Uani 1.0000
Co Co1 1.0000 0.5000 0.5000 0.0133 Uani 1.0000
H H21 0.3674 0.5683 0.4293 0.0226 Uiso 1.0000
H H103 0.6697 0.6105 0.3874 0.0339 Uiso 1.0000
H H102 0.5958 0.7614 0.3446 0.0343 Uiso 1.0000
H H101 0.5302 0.5835 0.3448 0.0347 Uiso 1.0000
H H111 0.4397 0.9420 0.7112 0.0299 Uiso 1.0000
H H112 0.3339 0.8828 0.6471 0.0298 Uiso 1.0000
H H113 0.4258 0.7533 0.6921 0.0310 Uiso 1.0000
H H131 0.8546 1.0964 0.5513 0.0326 Uiso 1.0000
H H132 0.7942 1.1847 0.6172 0.0322 Uiso 1.0000
H H133 0.8741 1.0211 0.6328 0.0327 Uiso 1.0000
H H181 1.1398 0.6463 0.6098 0.0378 Uiso 1.0000
H H202 0.9034 1.2295 0.7618 0.0364 Uiso 1.0000
H H191 1.0428 0.3014 0.6127 0.0336 Uiso 1.0000
H H182 1.2164 0.6538 0.5531 0.0384 Uiso 1.0000
H H211 1.1073 0.2809 0.7394 0.0376 Uiso 1.0000
H H212 1.0591 0.4409 0.7176 0.0382 Uiso 1.0000
H H201 0.7920 1.1412 0.7538 0.0355 Uiso 1.0000
H H192 1.1020 0.2292 0.5552 0.0330 Uiso 1.0000

loop_
_atom_site_aniso_label
_atom_site_aniso_U_11
_atom_site_aniso_U_22
_atom_site_aniso_U_33
_atom_site_aniso_U_12
_atom_site_aniso_U_13
_atom_site_aniso_U_23
N1 0.0180(4) 0.0155(4) 0.0136(3) 0.0004(3) 0.0001(3) -0.0018(3)
N3 0.0150(3) 0.0163(4) 0.0178(4) -0.0018(3) 0.0000(3) -0.0004(3)
N5 0.0130(3) 0.0168(4) 0.0119(3) -0.0009(3) 0.0028(3) -0.0008(3)
N7 0.0127(3) 0.0175(4) 0.0140(3) -0.0031(3) 0.0010(3) 0.0002(3)
N15 0.0152(3) 0.0229(4) 0.0155(3) -0.0010(3) 0.0039(3) -0.0018(3)
C2 0.0164(4) 0.0178(4) 0.0185(4) -0.0015(3) -0.0005(3) -0.0012(3)
C4 0.0133(4) 0.0136(4) 0.0132(4) 0.0012(3) 0.0007(3) 0.0012(3)
C6 0.0140(4) 0.0156(4) 0.0135(4) 0.0007(3) 0.0002(3) 0.0007(3)
C8 0.0137(4) 0.0141(4) 0.0140(4) 0.0024(3) 0.0012(3) 0.0023(3)
C9 0.0149(4) 0.0146(4) 0.0120(4) 0.0011(3) 0.0011(3) 0.0000(3)
C10 0.0269(5) 0.0228(5) 0.0152(4) 0.0007(4) 0.0058(4) -0.0028(4)
C11 0.0177(4) 0.0244(5) 0.0152(4) -0.0010(4) 0.0067(3) -0.0006(3)
C13 0.0154(4) 0.0269(5) 0.0208(4) -0.0084(4) 0.0000(3) -0.0009(4)
C16 0.0139(4) 0.0147(4) 0.0146(4) -0.0021(3) -0.0005(3) -0.0003(3)
O12 0.0199(3) 0.0232(3) 0.0163(3) -0.0028(3) 0.0006(2) -0.0052(3)
O14 0.0172(3) 0.0224(3) 0.0190(3) 0.0006(3) 0.0071(2) 0.0021(3)
O18 0.0175(3) 0.0413(4) 0.0147(3) -0.0121(3) 0.0044(2) -0.0074(3)
O19 0.0212(3) 0.0232(3) 0.0173(3) 0.0041(3) 0.0063(2) 0.0018(3)
O20 0.0203(3) 0.0300(4) 0.0146(3) -0.0021(3) -0.0004(2) 0.0011(3)
O21 0.0241(3) 0.0246(4) 0.0195(3) 0.0044(3) 0.0020(3) 0.0047(3)
S17 0.01944(11) 0.02902(12) 0.01456(10) -0.00462(9) 0.00757(8) -0.00446(9)
Co1 0.01068(8) 0.01859(9) 0.01093(8) -0.00186(6) 0.00259(5) -0.00104(6)

loop_
_atom_type_symbol
_atom_type_scat_Cromer_Mann_a1
_atom_type_scat_Cromer_Mann_a2
_atom_type_scat_Cromer_Mann_a3
_atom_type_scat_Cromer_Mann_a4
_atom_type_scat_Cromer_Mann_b1
_atom_type_scat_Cromer_Mann_b2
_atom_type_scat_Cromer_Mann_b3
_atom_type_scat_Cromer_Mann_b4
_atom_type_scat_Cromer_Mann_c
_atom_type_scat_dispersion_real
_atom_type_scat_dispersion_imag
_atom_type_scat_source
C 2.3100 1.0200 1.5886 0.8650 20.8439 10.2075 0.5687 51.6512 0.2156 0.0033 0.0016 'International Tables Vol C 4.2.6.8 and 6.1.1.4'
H 0.4930 0.3229 0.1402 0.0408 10.5109 26.1257 3.1424 57.7998 0.0030 0.0000 0.0000 'International Tables Vol C 4.2.6.8 and 6.1.1.4'
N 12.2126 3.1322 2.0125 1.1663 0.0057 9.8933 28.9975 0.5826 -11.5290 0.0061 0.0033 'International Tables Vol C 4.2.6.8 and 6.1.1.4'
O 3.0485 2.2868 1.5463 0.8670 13.2771 5.7011 0.3239 32.9089 0.2508 0.0106 0.0060 'International Tables Vol C 4.2.6.8 and 6.1.1.4'
Co 12.2841 7.3409 4.0034 2.3488 4.2791 0.2784 13.5359 71.1692 1.0118 0.3494 0.9721 'International Tables Vol C 4.2.6.8 and 6.1.1.4'
S 6.9053 5.2034 1.4379 1.5863 1.4679 22.2151 0.2536 56.1720 0.8669 0.1246 0.1234 'International Tables Vol C 4.2.6.8 and 6.1.1.4'

loop_
_geom_angle_atom_site_label_1
_geom_angle_atom_site_label_2
_geom_angle_atom_site_label_3
_geom_angle_site_symmetry_1
_geom_angle_site_symmetry_3
_geom_angle
_geom_angle_publ_flag
C2 N1 C9 . . 105.49(7) no
C2 N1 C10 . . 126.68(8) no
C9 N1 C10 . . 127.76(8) no
C2 N3 C4 . . 103.21(8) no
C4 N5 C6 . . 119.42(7) no
C4 N5 C11 . . 119.83(7) no
C6 N5 C11 . . 120.37(7) no
C6 N7 C8 . . 126.55(7) no
C6 N7 C13 . . 116.65(7) no
C8 N7 C13 . . 116.77(7) no
C16 N15 Co1 . . 167.35(8) no
N1 C2 N3 . . 113.89(8) no
N1 C2 H21 . . 122.0 no
N3 C2 H21 . . 124.1 no
N5 C4 N3 . . 126.58(8) no
N5 C4 C9 . . 121.78(8) no
N3 C4 C9 . . 111.64(8) no
N7 C6 N5 . . 117.28(8) no
N7 C6 O12 . . 120.99(8) no
N5 C6 O12 . . 121.70(8) no
N7 C8 C9 . . 111.93(7) no
N7 C8 O14 . . 121.76(8) no
C9 C8 O14 . . 126.29(8) no
C8 C9 N1 . . 131.30(8) no
C8 C9 C4 . . 122.88(8) no
N1 C9 C4 . . 105.77(8) no
N1 C10 H103 . . 109.4 no
N1 C10 H102 . . 109.5 no
H103 C10 H102 . . 110.5 no
N1 C10 H101 . . 107.3 no
H103 C10 H101 . . 109.9 no
H102 C10 H101 . . 110.2 no
N5 C11 H111 . . 108.8 no
N5 C11 H112 . . 108.9 no
H111 C11 H112 . . 110.1 no
N5 C11 H113 . . 109.5 no
H111 C11 H113 . . 109.0 no
H112 C11 H113 . . 110.5 no
N7 C13 H131 . . 108.3 no
N7 C13 H132 . . 109.8 no
H131 C13 H132 . . 109.6 no
N7 C13 H133 . . 109.2 no
H131 C13 H133 . . 110.3 no
H132 C13 H133 . . 109.6 no
N15 C16 S17 . . 177.81(8) no
Co1 O18 H181 . . 120.7 no
Co1 O18 H182 . . 127.7 no
H181 O18 H182 . . 109.1 no
Co1 O19 H191 . . 119.2 no
Co1 O19 H192 . . 120.6 no
H191 O19 H192 . . 110.2 no
H202 O20 H201 . . 107.9 no
H211 O21 H212 . . 111.4 no
O18 Co1 O18 2_766 . 179.995 no
O18 Co1 N15 2_766 2_766 87.69(3) no
O18 Co1 N15 . 2_766 92.31(3) no
O18 Co1 N15 2_766 . 92.31(3) no
O18 Co1 N15 . . 87.69(3) no
N15 Co1 N15 2_766 . 179.995 no
O18 Co1 O19 2_766 . 89.86(3) no
O18 Co1 O19 . . 90.14(3) no
N15 Co1 O19 2_766 . 92.36(3) no
N15 Co1 O19 . . 87.64(3) no
O18 Co1 O19 2_766 2_766 90.14(3) no
O18 Co1 O19 . 2_766 89.86(3) no
N15 Co1 O19 2_766 2_766 87.64(3) no
N15 Co1 O19 . 2_766 92.36(3) no
O19 Co1 O19 . 2_766 179.994 no

loop_
_geom_bond_atom_site_label_1
_geom_bond_atom_site_label_2
_geom_bond_distance
_geom_bond_publ_flag
N1 C2 1.3469(12) no
N1 C9 1.3820(11) no
N1 C10 1.4616(12) no
N3 C2 1.3407(12) no
N3 C4 1.3588(12) no
N5 C4 1.3727(11) no
N5 C6 1.3792(11) no
N5 C11 1.4672(11) no
N7 C6 1.4006(11) no
N7 C8 1.4027(11) no
N7 C13 1.4723(11) no
N15 C16 1.1610(12) no
N15 Co1 2.0981(8) no
C2 H21 0.969 no
C4 C9 1.3749(12) no
C6 O12 1.2291(11) no
C8 C9 1.4226(12) no
C8 O14 1.2314(11) no
C10 H103 0.982 no
C10 H102 0.980 no
C10 H101 0.985 no
C11 H111 0.972 no
C11 H112 0.975 no
C11 H113 0.972 no
C13 H131 0.963 no
C13 H132 0.980 no
C13 H133 0.969 no
C16 S17 1.6476(9) no
O18 Co1 2.0981(7) no
O18 H181 0.842 no
O18 H182 0.853 no
O19 Co1 2.0732(7) no
O19 H191 0.860 no
O19 H192 0.853 no
O20 H202 0.864 no
O20 H201 0.846 no
O21 H211 0.877 no
O21 H212 0.868 no

loop_
_geom_hbond_atom_site_label_D
_geom_hbond_atom_site_label_H
_geom_hbond_atom_site_label_A
_geom_hbond_site_symmetry_A
_geom_hbond_distance_DH
_geom_hbond_distance_HA
_geom_hbond_distance_DA
_geom_hbond_angle_DHA
C2 H21 S17 2_666 0.97 2.83 3.7622(9) 160.6
O20 H202 O21 1_565 0.86 1.98 2.8119(11) 161.6
O19 H191 O21 1_555 0.86 1.91 2.7634(10) 174.9
O18 H182 N3 1_655 0.85 2.01 2.8671(11) 178.4
O21 H211 S17 3_746 0.88 2.38 3.2481(7) 173.3
O21 H212 O20 3_746 0.87 1.97 2.8157(11) 164.8
O20 H201 O12 1_555 0.85 2.02 2.8531(10) 166.8
O19 H192 O14 2_766 0.85 1.89 2.7460(10) 178.5

_cod_database_fobs_code 2242246
